data_7210263
loop_
_publ_author_name
'Luo, Yu-Hui'
'Yue, Feng-Xia'
'Yu, Xiao-Yang'
'Chen, Xin'
'Zhang, Hong'

_publ_section_title
;
 Coordination polymers of lanthanide complexes with benzene dicarboxylato
 ligands
;
_journal_issue 32
_journal_name_full CrystEngComm
_journal_page_first 6340
_journal_paper_doi 10.1039/c3ce40357b
_journal_volume 15
_journal_year 2013
_chemical_formula_moiety 'C34 H21 N2 O7 Yb'
_chemical_formula_sum 'C34 H21 N2 O7 Yb'
_chemical_formula_weight 742.57
_chemical_melting_point ?
_chemical_name_systematic
; 
 ? 
;
_space_group_IT_number 14
_symmetry_cell_setting monoclinic
_symmetry_space_group_name_Hall '-P 2ybc'
_symmetry_space_group_name_H-M 'P 1 21/c 1'
_atom_sites_solution_hydrogens geom
_atom_sites_solution_primary direct
_atom_sites_solution_secondary difmap
_audit_creation_method SHELXL-97
_cell_angle_alpha 90.00
_cell_angle_beta 108.000(7)
_cell_angle_gamma 90.00
_cell_formula_units_Z 4
_cell_length_a 12.0745(18)
_cell_length_b 12.584(2)
_cell_length_c 19.537(2)
_cell_measurement_reflns_used 7230
_cell_measurement_temperature 293(2)
_cell_measurement_theta_max 32.1081
_cell_measurement_theta_min 1.9546
_cell_volume 2823.3(7)
_computing_structure_refinement 'SHELXL-97 (Sheldrick, 1997)'
_computing_structure_solution 'SHELXS-97 (Sheldrick, 1990)'
_diffrn_ambient_temperature 293(2)
_diffrn_measured_fraction_theta_full 0.877
_diffrn_measured_fraction_theta_max 0.877
_diffrn_radiation_monochromator graphite
_diffrn_radiation_source 'fine-focus sealed tube'
_diffrn_radiation_type MoK\a
_diffrn_radiation_wavelength 0.71073
_diffrn_reflns_av_R_equivalents 0.0692
_diffrn_reflns_av_sigmaI/netI 0.1034
_diffrn_reflns_limit_h_max 14
_diffrn_reflns_limit_h_min -14
_diffrn_reflns_limit_k_max 14
_diffrn_reflns_limit_k_min -14
_diffrn_reflns_limit_l_max 23
_diffrn_reflns_limit_l_min -23
_diffrn_reflns_number 14966
_diffrn_reflns_theta_full 25.00
_diffrn_reflns_theta_max 25.00
_diffrn_reflns_theta_min 2.40
_exptl_absorpt_coefficient_mu 3.368
_exptl_absorpt_correction_T_max 1.0000
_exptl_absorpt_correction_T_min 0.6927
_exptl_absorpt_correction_type multi-scan
_exptl_absorpt_process_details 'Sphere (Rigaku CrystalClear)'
_exptl_crystal_colour Colorless
_exptl_crystal_density_diffrn 1.747
_exptl_crystal_density_method 'not measured'
_exptl_crystal_description Prism
_exptl_crystal_F_000 1460
_exptl_crystal_size_max 0.2400
_exptl_crystal_size_mid 0.2200
_exptl_crystal_size_min 0.1800
_refine_diff_density_max 0.952
_refine_diff_density_min -0.717
_refine_diff_density_rms 0.107
_refine_ls_extinction_method none
_refine_ls_goodness_of_fit_ref 1.076
_refine_ls_hydrogen_treatment constr
_refine_ls_matrix_type full
_refine_ls_number_parameters 397
_refine_ls_number_reflns 4368
_refine_ls_number_restraints 48
_refine_ls_restrained_S_all 1.074
_refine_ls_R_factor_all 0.0618
_refine_ls_R_factor_gt 0.0422
_refine_ls_shift/su_max 0.001
_refine_ls_shift/su_mean 0.000
_refine_ls_structure_factor_coef Fsqd
_refine_ls_weighting_details 'calc w=1/[\s^2^(Fo^2^)+(0.0058P)^2^+0.0000P] where P=(Fo^2^+2Fc^2^)/3'
_refine_ls_weighting_scheme calc
_refine_ls_wR_factor_gt 0.0748
_refine_ls_wR_factor_ref 0.0827
_reflns_number_gt 3298
_reflns_number_total 4368
_reflns_threshold_expression >2sigma(I)
_cod_data_source_file c3ce40357b.txt
_cod_data_source_block 13
_cod_depositor_comments
;
The following automatic conversions were performed:

'_chemical_melting_point' value 'not measured' was changed to '?' -
the value is undefined or not given.

'_symmetry_cell_setting' value
'Monoclinic' changed to 'monoclinic' according to
/home/saulius/struct/CIF-dictionaries/cif_core.dic dictionary named
'cif_core.dic' version 2.4.2 from
2011-04-26.

'_exptl_absorpt_correction_type' value 'Multi-scan'
changed to 'multi-scan' according to
/home/saulius/struct/CIF-dictionaries/cif_core.dic dictionary named
'cif_core.dic' version 2.4.2 from 2011-04-26.

Automatic conversion script
Id: cif_fix_values 1891 2012-01-12 08:04:46Z andrius 
;
_cod_original_sg_symbol_H-M 'P 21/c'
_cod_database_code 7210263

loop_
_symmetry_equiv_pos_as_xyz
'x, y, z'
'-x, y+1/2, -z+1/2'
'-x, -y, -z'
'x, -y-1/2, z-1/2'

loop_
_atom_site_label
_atom_site_type_symbol
_atom_site_fract_x
_atom_site_fract_y
_atom_site_fract_z
_atom_site_U_iso_or_equiv
_atom_site_adp_type
_atom_site_occupancy
_atom_site_symmetry_multiplicity
_atom_site_calc_flag
_atom_site_refinement_flags
Yb1 Yb 0.49100(2) 0.60100(2) 0.432972(14) 0.02628(12) Uani 1 1 d .
C1 C 0.3707(6) 0.5046(5) 0.3059(3) 0.0318(16) Uani 1 1 d .
C2 C 0.3087(6) 0.4522(5) 0.2348(3) 0.0311(16) Uani 1 1 d .
C3 C 0.1999(6) 0.4835(5) 0.1934(3) 0.0320(16) Uani 1 1 d .
C4 C 0.1433(6) 0.4259(6) 0.1318(4) 0.0377(17) Uani 1 1 d .
C5 C 0.8064(6) 0.8376(5) 0.3896(3) 0.0312(16) Uani 1 1 d .
C6 C 0.6935(6) 0.8095(5) 0.3497(3) 0.0296(15) Uani 1 1 d .
C7 C 0.6375(6) 0.8666(5) 0.2867(3) 0.0347(17) Uani 1 1 d .
H7 H 0.5630 0.8467 0.2589 0.042 Uiso 1 1 calc R
C8 C 0.1348(7) 0.5810(6) 0.2074(4) 0.0409(19) Uani 1 1 d .
C9 C 0.1816(7) 0.6873(6) 0.2024(4) 0.046(2) Uani 1 1 d .
C10 C 0.2756(7) 0.7031(6) 0.1777(4) 0.052(2) Uani 1 1 d .
H10 H 0.3097 0.6448 0.1629 0.062 Uiso 1 1 calc R
H4 H 0.0675 0.4458 0.1047 0.062 Uiso 1 1 d R
C11 C 0.3210(9) 0.8041(8) 0.1743(5) 0.073(3) Uani 1 1 d U
H11 H 0.3845 0.8144 0.1576 0.087 Uiso 1 1 calc R
C12 C 0.2687(9) 0.8867(8) 0.1964(5) 0.077(3) Uani 1 1 d U
H12 H 0.3005 0.9541 0.1967 0.092 Uiso 1 1 calc R
C13 C 0.1718(8) 0.8769(7) 0.2181(5) 0.067(3) Uani 1 1 d U
H13 H 0.1361 0.9364 0.2301 0.080 Uiso 1 1 calc R
C14 C 0.1280(8) 0.7754(7) 0.2219(4) 0.058(2) Uani 1 1 d .
H14 H 0.0631 0.7663 0.2373 0.070 Uiso 1 1 calc R
C15 C 0.8763(6) 0.7844(6) 0.4594(4) 0.0406(18) Uani 1 1 d .
C16 C 0.9589(6) 0.6988(5) 0.4532(3) 0.0333(16) Uani 1 1 d .
C17 C 1.0383(6) 0.6603(6) 0.5133(4) 0.047(2) Uani 1 1 d .
H17 H 1.0409 0.6886 0.5577 0.056 Uiso 1 1 calc R
C18 C 1.1141(7) 0.5819(6) 0.5108(5) 0.056(2) Uani 1 1 d U
H18 H 1.1683 0.5568 0.5526 0.067 Uiso 1 1 calc R
C19 C 1.1085(8) 0.5414(8) 0.4461(4) 0.070(3) Uani 1 1 d U
H19 H 1.1592 0.4868 0.4438 0.085 Uiso 1 1 calc R
C20 C 1.0298(7) 0.5784(7) 0.3824(5) 0.060(2) Uani 1 1 d U
H20 H 1.0294 0.5507 0.3382 0.073 Uiso 1 1 calc R
C21 C 0.9528(7) 0.6565(6) 0.3864(4) 0.0451(19) Uani 1 1 d .
H21 H 0.8971 0.6809 0.3449 0.054 Uiso 1 1 calc R
C22 C 0.6264(6) 0.7250(5) 0.3752(4) 0.0349(17) Uani 1 1 d .
C23 C 0.6879(7) 0.7022(6) 0.5825(4) 0.051(2) Uani 1 1 d .
H23 H 0.7276 0.6419 0.5756 0.061 Uiso 1 1 calc R
C24 C 0.7446(9) 0.7713(8) 0.6403(5) 0.074(3) Uani 1 1 d .
H24 H 0.8194 0.7565 0.6702 0.089 Uiso 1 1 calc R
C25 C 0.6885(10) 0.8568(8) 0.6503(5) 0.079(3) Uani 1 1 d .
H25 H 0.7240 0.9025 0.6882 0.095 Uiso 1 1 calc R
C26 C 0.5720(8) 0.8811(6) 0.6032(4) 0.051(2) Uani 1 1 d .
C27 C 0.5098(8) 0.9741(7) 0.6082(4) 0.064(2) Uani 1 1 d U
H27 H 0.5422 1.0227 0.6448 0.077 Uiso 1 1 calc R
C28 C 0.4065(8) 0.9933(7) 0.5619(4) 0.062(2) Uani 1 1 d U
H28 H 0.3699 1.0574 0.5648 0.074 Uiso 1 1 calc R
C29 C 0.3486(8) 0.9183(6) 0.5068(4) 0.052(2) Uani 1 1 d .
C30 C 0.2357(8) 0.9330(6) 0.4575(5) 0.061(3) Uani 1 1 d .
H30 H 0.1922 0.9927 0.4607 0.073 Uiso 1 1 calc R
C31 C 0.1920(7) 0.8594(6) 0.4059(4) 0.055(2) Uani 1 1 d .
H31 H 0.1181 0.8674 0.3731 0.066 Uiso 1 1 calc R
C32 C 0.2620(6) 0.7695(6) 0.4032(4) 0.0434(19) Uani 1 1 d .
H32 H 0.2315 0.7201 0.3668 0.052 Uiso 1 1 calc R
C33 C 0.4117(6) 0.8258(5) 0.5002(4) 0.0359(17) Uani 1 1 d .
C34 C 0.5245(6) 0.8062(5) 0.5505(4) 0.0353(17) Uani 1 1 d .
N1 N 0.5823(5) 0.7186(5) 0.5382(3) 0.0380(14) Uani 1 1 d .
N2 N 0.3637(5) 0.7512(4) 0.4469(3) 0.0330(13) Uani 1 1 d .
O1 O 0.3147(4) 0.5625(4) 0.3359(2) 0.0395(12) Uani 1 1 d .
O2 O 0.4794(4) 0.4883(4) 0.3349(2) 0.0463(13) Uani 1 1 d .
O3 O 0.5155(4) 0.7354(4) 0.3556(3) 0.0440(13) Uani 1 1 d .
O4 O 0.6794(4) 0.6530(4) 0.4175(2) 0.0393(12) Uani 1 1 d .
O5 O 0.8730(5) 0.8183(4) 0.5156(3) 0.0593(16) Uani 1 1 d .
O6 O 0.0368(5) 0.5676(5) 0.2157(3) 0.0647(16) Uani 1 1 d .
O7 O 0.3982(4) 0.5242(3) 0.5024(2) 0.0342(11) Uani 1 1 d .

loop_
_atom_site_aniso_label
_atom_site_aniso_U_11
_atom_site_aniso_U_22
_atom_site_aniso_U_33
_atom_site_aniso_U_23
_atom_site_aniso_U_13
_atom_site_aniso_U_12
Yb1 0.0345(2) 0.02103(18) 0.02393(19) 0.00082(11) 0.01001(16) 0.00403(12)
C1 0.045(5) 0.017(4) 0.034(4) -0.002(3) 0.012(4) 0.005(3)
C2 0.040(4) 0.025(4) 0.031(4) -0.001(3) 0.014(4) 0.001(3)
C3 0.034(4) 0.032(4) 0.029(4) -0.004(3) 0.009(3) -0.003(3)
C4 0.034(4) 0.041(5) 0.038(4) 0.002(3) 0.010(4) -0.002(3)
C5 0.031(4) 0.037(4) 0.027(4) 0.005(3) 0.012(3) 0.010(3)
C6 0.045(4) 0.019(4) 0.028(4) 0.004(3) 0.015(3) 0.004(3)
C7 0.044(4) 0.028(4) 0.034(4) 0.001(3) 0.015(4) -0.002(3)
C8 0.042(5) 0.055(5) 0.022(4) -0.004(3) 0.004(4) 0.012(4)
C9 0.059(5) 0.040(5) 0.027(4) -0.007(3) -0.003(4) 0.008(4)
C10 0.049(5) 0.044(5) 0.057(5) 0.000(4) 0.008(5) -0.008(4)
C11 0.073(3) 0.072(3) 0.072(3) 0.0005(10) 0.0215(13) -0.0002(10)
C12 0.078(3) 0.076(3) 0.076(3) 0.0003(10) 0.0223(13) -0.0003(10)
C13 0.068(3) 0.066(3) 0.066(3) -0.0008(10) 0.0195(13) 0.0013(10)
C14 0.066(6) 0.061(6) 0.038(5) 0.002(4) 0.003(5) 0.025(5)
C15 0.050(5) 0.036(4) 0.038(4) 0.002(3) 0.018(4) 0.004(4)
C16 0.032(4) 0.038(4) 0.031(4) -0.002(3) 0.013(4) 0.003(3)
C17 0.034(4) 0.056(5) 0.046(5) 0.003(4) 0.007(4) 0.013(4)
C18 0.056(2) 0.056(2) 0.056(2) 0.0001(10) 0.0167(12) 0.0009(10)
C19 0.070(3) 0.070(3) 0.071(3) -0.0011(10) 0.0219(13) 0.0012(10)
C20 0.061(3) 0.061(3) 0.060(3) -0.0014(10) 0.0191(12) 0.0004(10)
C21 0.048(5) 0.042(5) 0.046(5) 0.005(4) 0.016(4) 0.010(4)
C22 0.048(5) 0.030(4) 0.033(4) -0.003(3) 0.022(4) 0.001(3)
C23 0.054(5) 0.043(5) 0.050(5) -0.014(4) 0.006(4) 0.004(4)
C24 0.069(7) 0.088(8) 0.050(6) -0.019(5) -0.004(5) 0.001(6)
C25 0.107(9) 0.079(8) 0.055(6) -0.044(6) 0.031(6) -0.025(7)
C26 0.068(6) 0.035(5) 0.050(5) -0.016(4) 0.020(5) -0.003(4)
C27 0.065(3) 0.064(3) 0.064(3) -0.0022(10) 0.0202(12) 0.0005(10)
C28 0.063(3) 0.061(3) 0.062(3) -0.0020(10) 0.0195(12) 0.0010(10)
C29 0.072(6) 0.042(5) 0.054(5) -0.013(4) 0.038(5) -0.001(4)
C30 0.077(7) 0.033(5) 0.086(7) -0.002(4) 0.046(6) 0.020(5)
C31 0.045(5) 0.050(5) 0.072(6) -0.005(4) 0.019(5) 0.014(4)
C32 0.044(5) 0.041(5) 0.045(5) 0.002(4) 0.013(4) 0.014(4)
C33 0.050(5) 0.029(4) 0.036(4) -0.003(3) 0.024(4) -0.004(3)
C34 0.041(4) 0.022(4) 0.042(4) -0.008(3) 0.010(4) 0.001(3)
N1 0.040(4) 0.038(4) 0.034(3) 0.001(3) 0.009(3) 0.006(3)
N2 0.045(4) 0.018(3) 0.040(3) 0.002(2) 0.019(3) 0.005(3)
O1 0.042(3) 0.043(3) 0.034(3) -0.016(2) 0.013(3) 0.002(2)
O2 0.052(4) 0.049(3) 0.035(3) -0.016(2) 0.009(3) 0.014(3)
O3 0.041(3) 0.041(3) 0.051(3) 0.023(2) 0.016(3) 0.006(2)
O4 0.043(3) 0.035(3) 0.045(3) 0.018(2) 0.022(3) 0.012(2)
O5 0.085(4) 0.062(4) 0.032(3) -0.004(3) 0.019(3) 0.027(3)
O6 0.058(4) 0.066(4) 0.076(4) -0.013(3) 0.029(4) 0.006(3)
O7 0.035(3) 0.033(3) 0.036(3) 0.008(2) 0.013(2) 0.007(2)

loop_
_atom_type_symbol
_atom_type_description
_atom_type_scat_dispersion_real
_atom_type_scat_dispersion_imag
_atom_type_scat_source
C C 0.0033 0.0016 'International Tables Vol C Tables 4.2.6.8 and 6.1.1.4'
H H 0.0000 0.0000 'International Tables Vol C Tables 4.2.6.8 and 6.1.1.4'
N N 0.0061 0.0033 'International Tables Vol C Tables 4.2.6.8 and 6.1.1.4'
O O 0.0106 0.0060 'International Tables Vol C Tables 4.2.6.8 and 6.1.1.4'
Yb Yb -0.3850 5.5486 'International Tables Vol C Tables 4.2.6.8 and 6.1.1.4'

loop_
_geom_angle_atom_site_label_1
_geom_angle_atom_site_label_2
_geom_angle_atom_site_label_3
_geom_angle
_geom_angle_site_symmetry_1
_geom_angle_site_symmetry_3
O7 Yb1 O7 70.78(17) 3_666 .
O7 Yb1 O3 135.36(16) 3_666 .
O7 Yb1 O3 153.03(16) . .
O7 Yb1 O2 84.73(17) 3_666 .
O7 Yb1 O2 108.64(17) . .
O3 Yb1 O2 84.14(18) . .
O7 Yb1 O1 122.59(17) 3_666 .
O7 Yb1 O1 84.53(16) . .
O3 Yb1 O1 83.97(17) . .
O2 Yb1 O1 54.90(16) . .
O7 Yb1 O4 80.81(15) 3_666 .
O7 Yb1 O4 147.50(15) . .
O3 Yb1 O4 55.03(15) . .
O2 Yb1 O4 83.44(17) . .
O1 Yb1 O4 125.15(15) . .
O7 Yb1 N1 85.20(18) 3_666 .
O7 Yb1 N1 86.15(18) . .
O3 Yb1 N1 89.51(18) . .
O2 Yb1 N1 158.14(19) . .
O1 Yb1 N1 145.18(17) . .
O4 Yb1 N1 75.82(17) . .
O7 Yb1 N2 139.86(17) 3_666 .
O7 Yb1 N2 79.62(16) . .
O3 Yb1 N2 74.33(17) . .
O2 Yb1 N2 131.27(18) . .
O1 Yb1 N2 79.38(17) . .
O4 Yb1 N2 115.61(17) . .
N1 Yb1 N2 65.95(19) . .
O7 Yb1 Yb1 35.69(11) 3_666 3_666
O7 Yb1 Yb1 35.09(11) . 3_666
O3 Yb1 Yb1 169.69(12) . 3_666
O2 Yb1 Yb1 98.14(13) . 3_666
O1 Yb1 Yb1 105.60(12) . 3_666
O4 Yb1 Yb1 115.08(10) . 3_666
N1 Yb1 Yb1 84.70(13) . 3_666
N2 Yb1 Yb1 110.74(12) . 3_666
O1 C1 O2 121.0(6) . .
O1 C1 C2 119.8(6) . .
O2 C1 C2 119.2(6) . .
C3 C2 C7 119.9(6) . 2_645
C3 C2 C1 121.9(6) . .
C7 C2 C1 118.1(6) 2_645 .
C2 C3 C4 119.1(6) . .
C2 C3 C8 125.4(6) . .
C4 C3 C8 115.5(6) . .
C3 C4 C5 122.2(7) . 2_645
C3 C4 H4 118.8 . .
C5 C4 H4 119.0 2_645 .
C6 C5 C4 118.6(6) . 2_655
C6 C5 C15 124.6(6) . .
C4 C5 C15 116.7(6) 2_655 .
C5 C6 C7 119.0(6) . .
C5 C6 C22 121.8(6) . .
C7 C6 C22 119.1(6) . .
C2 C7 C6 121.2(7) 2_655 .
C2 C7 H7 119.4 2_655 .
C6 C7 H7 119.4 . .
O6 C8 C9 122.0(7) . .
O6 C8 C3 118.3(7) . .
C9 C8 C3 119.4(7) . .
C10 C9 C14 118.9(8) . .
C10 C9 C8 122.1(7) . .
C14 C9 C8 119.0(8) . .
C9 C10 C11 121.8(9) . .
C9 C10 H10 119.1 . .
C11 C10 H10 119.1 . .
C12 C11 C10 117.1(10) . .
C12 C11 H11 121.4 . .
C10 C11 H11 121.4 . .
C11 C12 C13 123.9(10) . .
C11 C12 H12 118.1 . .
C13 C12 H12 118.1 . .
C12 C13 C14 118.3(10) . .
C12 C13 H13 120.8 . .
C14 C13 H13 120.8 . .
C13 C14 C9 119.9(9) . .
C13 C14 H14 120.1 . .
C9 C14 H14 120.1 . .
O5 C15 C16 123.0(7) . .
O5 C15 C5 120.1(7) . .
C16 C15 C5 116.4(6) . .
C17 C16 C21 119.6(7) . .
C17 C16 C15 119.9(6) . .
C21 C16 C15 120.5(6) . .
C16 C17 C18 122.3(7) . .
C16 C17 H17 118.9 . .
C18 C17 H17 118.9 . .
C19 C18 C17 118.0(9) . .
C19 C18 H18 121.0 . .
C17 C18 H18 121.0 . .
C18 C19 C20 122.4(10) . .
C18 C19 H19 118.8 . .
C20 C19 H19 118.8 . .
C21 C20 C19 118.5(8) . .
C21 C20 H20 120.8 . .
C19 C20 H20 120.8 . .
C20 C21 C16 119.1(7) . .
C20 C21 H21 120.4 . .
C16 C21 H21 120.4 . .
O4 C22 O3 122.8(6) . .
O4 C22 C6 120.4(6) . .
O3 C22 C6 116.6(6) . .
N1 C23 C24 123.9(8) . .
N1 C23 H23 118.0 . .
C24 C23 H23 118.0 . .
C25 C24 C23 118.2(9) . .
C25 C24 H24 120.9 . .
C23 C24 H24 120.9 . .
C24 C25 C26 121.2(8) . .
C24 C25 H25 119.4 . .
C26 C25 H25 119.4 . .
C34 C26 C27 120.7(8) . .
C34 C26 C25 115.2(7) . .
C27 C26 C25 124.2(8) . .
C28 C27 C26 121.0(9) . .
C28 C27 H27 119.5 . .
C26 C27 H27 119.5 . .
C27 C28 C29 122.1(9) . .
C27 C28 H28 118.9 . .
C29 C28 H28 118.9 . .
C30 C29 C33 118.4(7) . .
C30 C29 C28 124.5(8) . .
C33 C29 C28 117.1(8) . .
C31 C30 C29 119.4(7) . .
C31 C30 H30 120.3 . .
C29 C30 H30 120.3 . .
C30 C31 C32 118.3(8) . .
C30 C31 H31 120.9 . .
C32 C31 H31 120.9 . .
N2 C32 C31 125.1(7) . .
N2 C32 H32 117.4 . .
C31 C32 H32 117.4 . .
N2 C33 C29 120.8(7) . .
N2 C33 C34 119.0(6) . .
C29 C33 C34 120.2(7) . .
N1 C34 C26 124.4(7) . .
N1 C34 C33 116.6(6) . .
C26 C34 C33 118.7(7) . .
C23 N1 C34 117.0(6) . .
C23 N1 Yb1 122.7(5) . .
C34 N1 Yb1 120.3(4) . .
C32 N2 C33 118.1(6) . .
C32 N2 Yb1 123.8(5) . .
C33 N2 Yb1 117.6(5) . .
C1 O1 Yb1 90.7(4) . .
C1 O2 Yb1 93.4(4) . .
C22 O3 Yb1 93.6(4) . .
C22 O4 Yb1 88.3(4) . .
Yb1 O7 Yb1 109.22(17) 3_666 .

loop_
_geom_bond_atom_site_label_1
_geom_bond_atom_site_label_2
_geom_bond_distance
_geom_bond_site_symmetry_2
Yb1 O7 2.196(4) 3_666
Yb1 O7 2.229(4) .
Yb1 O3 2.347(4) .
Yb1 O2 2.353(4) .
Yb1 O1 2.422(5) .
Yb1 O4 2.474(5) .
Yb1 N1 2.496(6) .
Yb1 N2 2.504(5) .
C1 O1 1.255(8) .
C1 O2 1.275(8) .
C1 C2 1.512(9) .
C2 C3 1.370(9) .
C2 C7 1.388(9) 2_645
C3 C4 1.390(9) .
C3 C8 1.527(9) .
C4 C5 1.391(9) 2_645
C4 H4 0.9385 .
C5 C6 1.391(9) .
C5 C4 1.391(9) 2_655
C5 C15 1.519(9) .
C6 C7 1.405(8) .
C6 C22 1.511(9) .
C7 C2 1.388(9) 2_655
C7 H7 0.9300 .
C8 O6 1.255(9) .
C8 C9 1.467(11) .
C9 C10 1.378(11) .
C9 C14 1.394(10) .
C10 C11 1.394(11) .
C10 H10 0.9300 .
C11 C12 1.353(13) .
C11 H11 0.9300 .
C12 C13 1.368(13) .
C12 H12 0.9300 .
C13 C14 1.393(12) .
C13 H13 0.9300 .
C14 H14 0.9300 .
C15 O5 1.190(8) .
C15 C16 1.498(10) .
C16 C17 1.355(9) .
C16 C21 1.390(9) .
C17 C18 1.357(10) .
C17 H17 0.9300 .
C18 C19 1.345(10) .
C18 H18 0.9300 .
C19 C20 1.391(11) .
C19 H19 0.9300 .
C20 C21 1.372(11) .
C20 H20 0.9300 .
C21 H21 0.9300 .
C22 O4 1.259(8) .
C22 O3 1.280(8) .
C23 N1 1.317(9) .
C23 C24 1.422(11) .
C23 H23 0.9300 .
C24 C25 1.319(13) .
C24 H24 0.9300 .
C25 C26 1.456(13) .
C25 H25 0.9300 .
C26 C34 1.384(10) .
C26 C27 1.410(11) .
C27 C28 1.317(11) .
C27 H27 0.9300 .
C28 C29 1.440(11) .
C28 H28 0.9300 .
C29 C30 1.417(11) .
C29 C33 1.419(10) .
C30 C31 1.350(10) .
C30 H30 0.9300 .
C31 C32 1.423(10) .
C31 H31 0.9300 .
C32 N2 1.282(8) .
C32 H32 0.9300 .
C33 N2 1.388(8) .
C33 C34 1.433(9) .
C34 N1 1.365(8) .
O7 Yb1 2.196(4) 3_666

loop_
_geom_torsion_atom_site_label_1
_geom_torsion_atom_site_label_2
_geom_torsion_atom_site_label_3
_geom_torsion_atom_site_label_4
_geom_torsion
_geom_torsion_site_symmetry_1
_geom_torsion_site_symmetry_4
O1 C1 C2 C3 15.0(10) . .
O2 C1 C2 C3 -165.6(6) . .
O1 C1 C2 C7 -161.8(6) . 2_645
O2 C1 C2 C7 17.6(9) . 2_645
C7 C2 C3 C4 2.6(10) 2_645 .
C1 C2 C3 C4 -174.2(6) . .
C7 C2 C3 C8 -175.0(6) 2_645 .
C1 C2 C3 C8 8.2(10) . .
C2 C3 C4 C5 -0.4(10) . 2_645
C8 C3 C4 C5 177.4(6) . 2_645
C4 C5 C6 C7 4.2(9) 2_655 .
C15 C5 C6 C7 178.7(6) . .
C4 C5 C6 C22 -171.0(6) 2_655 .
C15 C5 C6 C22 3.6(10) . .
C5 C6 C7 C2 -2.1(10) . 2_655
C22 C6 C7 C2 173.2(6) . 2_655
C2 C3 C8 O6 -122.1(8) . .
C4 C3 C8 O6 60.3(9) . .
C2 C3 C8 C9 64.9(9) . .
C4 C3 C8 C9 -112.7(7) . .
O6 C8 C9 C10 -165.3(7) . .
C3 C8 C9 C10 7.4(11) . .
O6 C8 C9 C14 13.3(11) . .
C3 C8 C9 C14 -173.9(6) . .
C14 C9 C10 C11 2.5(12) . .
C8 C9 C10 C11 -178.9(7) . .
C9 C10 C11 C12 -0.1(13) . .
C10 C11 C12 C13 -3.2(15) . .
C11 C12 C13 C14 3.8(15) . .
C12 C13 C14 C9 -1.2(13) . .
C10 C9 C14 C13 -1.9(11) . .
C8 C9 C14 C13 179.5(7) . .
C6 C5 C15 O5 -91.5(10) . .
C4 C5 C15 O5 83.2(9) 2_655 .
C6 C5 C15 C16 96.3(8) . .
C4 C5 C15 C16 -89.1(8) 2_655 .
O5 C15 C16 C17 -3.3(12) . .
C5 C15 C16 C17 168.7(7) . .
O5 C15 C16 C21 175.0(8) . .
C5 C15 C16 C21 -13.0(10) . .
C21 C16 C17 C18 0.8(12) . .
C15 C16 C17 C18 179.1(7) . .
C16 C17 C18 C19 -0.4(13) . .
C17 C18 C19 C20 1.1(14) . .
C18 C19 C20 C21 -2.1(14) . .
C19 C20 C21 C16 2.5(12) . .
C17 C16 C21 C20 -1.9(12) . .
C15 C16 C21 C20 179.9(7) . .
C5 C6 C22 O4 -25.3(9) . .
C7 C6 C22 O4 159.6(6) . .
C5 C6 C22 O3 150.0(6) . .
C7 C6 C22 O3 -25.2(9) . .
N1 C23 C24 C25 0.0(15) . .
C23 C24 C25 C26 -0.7(15) . .
C24 C25 C26 C34 2.8(14) . .
C24 C25 C26 C27 -176.1(10) . .
C34 C26 C27 C28 -1.7(13) . .
C25 C26 C27 C28 177.1(8) . .
C26 C27 C28 C29 3.9(13) . .
C27 C28 C29 C30 177.4(8) . .
C27 C28 C29 C33 -5.4(12) . .
C33 C29 C30 C31 -0.3(11) . .
C28 C29 C30 C31 177.0(8) . .
C29 C30 C31 C32 -0.1(12) . .
C30 C31 C32 N2 1.2(12) . .
C30 C29 C33 N2 -0.4(10) . .
C28 C29 C33 N2 -177.8(6) . .
C30 C29 C33 C34 -177.9(7) . .
C28 C29 C33 C34 4.6(10) . .
C27 C26 C34 N1 174.4(8) . .
C25 C26 C34 N1 -4.5(12) . .
C27 C26 C34 C33 1.1(11) . .
C25 C26 C34 C33 -177.8(7) . .
N2 C33 C34 N1 5.9(9) . .
C29 C33 C34 N1 -176.5(7) . .
N2 C33 C34 C26 179.7(6) . .
C29 C33 C34 C26 -2.7(10) . .
C24 C23 N1 C34 -1.5(12) . .
C24 C23 N1 Yb1 176.2(7) . .
C26 C34 N1 C23 4.0(11) . .
C33 C34 N1 C23 177.4(6) . .
C26 C34 N1 Yb1 -173.8(6) . .
C33 C34 N1 Yb1 -0.3(8) . .
O7 Yb1 N1 C23 28.3(6) 3_666 .
O7 Yb1 N1 C23 99.3(6) . .
O3 Yb1 N1 C23 -107.4(6) . .
O2 Yb1 N1 C23 -34.6(9) . .
O1 Yb1 N1 C23 173.9(5) . .
O4 Yb1 N1 C23 -53.5(6) . .
N2 Yb1 N1 C23 179.6(6) . .
Yb1 Yb1 N1 C23 64.1(6) 3_666 .
O7 Yb1 N1 C34 -154.1(5) 3_666 .
O7 Yb1 N1 C34 -83.1(5) . .
O3 Yb1 N1 C34 70.3(5) . .
O2 Yb1 N1 C34 143.1(5) . .
O1 Yb1 N1 C34 -8.4(7) . .
O4 Yb1 N1 C34 124.2(5) . .
N2 Yb1 N1 C34 -2.8(5) . .
Yb1 Yb1 N1 C34 -118.3(5) 3_666 .
C31 C32 N2 C33 -1.8(11) . .
C31 C32 N2 Yb1 -174.0(6) . .
C29 C33 N2 C32 1.4(9) . .
C34 C33 N2 C32 179.0(6) . .
C29 C33 N2 Yb1 174.0(5) . .
C34 C33 N2 Yb1 -8.4(7) . .
O7 Yb1 N2 C32 -134.4(5) 3_666 .
O7 Yb1 N2 C32 -91.8(6) . .
O3 Yb1 N2 C32 81.2(5) . .
O2 Yb1 N2 C32 14.0(6) . .
O1 Yb1 N2 C32 -5.5(5) . .
O4 Yb1 N2 C32 118.6(5) . .
N1 Yb1 N2 C32 177.8(6) . .
Yb1 Yb1 N2 C32 -108.3(5) 3_666 .
O7 Yb1 N2 C33 53.5(5) 3_666 .
O7 Yb1 N2 C33 96.1(4) . .
O3 Yb1 N2 C33 -91.0(4) . .
O2 Yb1 N2 C33 -158.2(4) . .
O1 Yb1 N2 C33 -177.6(4) . .
O4 Yb1 N2 C33 -53.6(5) . .
N1 Yb1 N2 C33 5.7(4) . .
Yb1 Yb1 N2 C33 79.6(4) 3_666 .
O2 C1 O1 Yb1 2.3(7) . .
C2 C1 O1 Yb1 -178.3(5) . .
O7 Yb1 O1 C1 -55.7(4) 3_666 .
O7 Yb1 O1 C1 -118.7(4) . .
O3 Yb1 O1 C1 85.8(4) . .
O2 Yb1 O1 C1 -1.3(4) . .
O4 Yb1 O1 C1 47.0(5) . .
N1 Yb1 O1 C1 166.2(4) . .
N2 Yb1 O1 C1 160.9(4) . .
Yb1 Yb1 O1 C1 -90.3(4) 3_666 .
O1 C1 O2 Yb1 -2.3(7) . .
C2 C1 O2 Yb1 178.2(5) . .
O7 Yb1 O2 C1 137.8(4) 3_666 .
O7 Yb1 O2 C1 70.2(4) . .
O3 Yb1 O2 C1 -85.5(4) . .
O1 Yb1 O2 C1 1.3(4) . .
O4 Yb1 O2 C1 -140.8(4) . .
N1 Yb1 O2 C1 -159.3(5) . .
N2 Yb1 O2 C1 -22.3(5) . .
Yb1 Yb1 O2 C1 104.7(4) 3_666 .
O4 C22 O3 Yb1 5.4(7) . .
C6 C22 O3 Yb1 -169.7(5) . .
O7 Yb1 O3 C22 -12.5(5) 3_666 .
O7 Yb1 O3 C22 150.6(4) . .
O2 Yb1 O3 C22 -88.9(4) . .
O1 Yb1 O3 C22 -144.1(4) . .
O4 Yb1 O3 C22 -2.8(4) . .
N1 Yb1 O3 C22 70.1(4) . .
N2 Yb1 O3 C22 135.2(4) . .
Yb1 Yb1 O3 C22 14.4(10) 3_666 .
O3 C22 O4 Yb1 -5.1(6) . .
C6 C22 O4 Yb1 169.8(5) . .
O7 Yb1 O4 C22 176.0(4) 3_666 .
O7 Yb1 O4 C22 -155.0(4) . .
O3 Yb1 O4 C22 2.9(4) . .
O2 Yb1 O4 C22 90.3(4) . .
O1 Yb1 O4 C22 52.4(4) . .
N1 Yb1 O4 C22 -96.7(4) . .
N2 Yb1 O4 C22 -42.6(4) . .
Yb1 Yb1 O4 C22 -173.8(3) 3_666 .
O7 Yb1 O7 Yb1 0.0 3_666 3_666
O3 Yb1 O7 Yb1 -167.6(3) . 3_666
O2 Yb1 O7 Yb1 77.3(2) . 3_666
O1 Yb1 O7 Yb1 127.3(2) . 3_666
O4 Yb1 O7 Yb1 -30.5(4) . 3_666
N1 Yb1 O7 Yb1 -86.3(2) . 3_666
N2 Yb1 O7 Yb1 -152.5(2) . 3_666
